data_4516773
loop_
_publ_author_name
'Karimov, Rashad R.'
'Sharma, Ankit'
'Hartwig, John F.'

_publ_section_title
;
 Late Stage Azidation of Complex Molecules.
;
_journal_issue 10
_journal_name_full 'ACS central science'
_journal_page_first 715
_journal_page_last 724
_journal_paper_doi 10.1021/acscentsci.6b00214
_journal_volume 2
_journal_year 2016
_chemical_absolute_configuration ad
_chemical_formula_sum 'C27 H38 F3 N3 O9'
_chemical_formula_weight 605.60
_chemical_name_common azide_6e
_chemical_name_systematic azide_6e
_space_group.centring_type primitive

_space_group_crystal_system monoclinic
_space_group_IT_number 4
_space_group_name_Hall 'P 2yb'
_space_group_name_H-M_alt 'P 1 21 1'
_atom_sites_solution_hydrogens geom
_atom_sites_solution_primary iterative
_atom_sites_solution_secondary difmap
_audit_creation_method SHELXL-2014/7
_cell_angle_alpha 90
_cell_angle_beta 93.179(3)
_cell_angle_gamma 90
_cell_formula_units_Z 2
_cell_length_a 7.9614(5)
_cell_length_b 10.5937(7)
_cell_length_c 17.3592(11)
_cell_measurement_reflns_used 9740
_cell_measurement_temperature 100(2)
_cell_measurement_theta_max 68.32
_cell_measurement_theta_min 2.55
_cell_volume 1461.83(16)
_computing_cell_refinement 'Bruker SAINT'
_computing_data_collection 'Bruker APEX2'
_computing_data_reduction 'Bruker SAINT'
_computing_molecular_graphics ORTEP-32
_computing_publication_material WinGX
_computing_structure_refinement SHELXL-2014
_computing_structure_solution SHELXT-2014
_diffrn_ambient_temperature 100(2)
_diffrn_detector_area_resol_mean 8.366
_diffrn_measured_fraction_theta_full 0.999
_diffrn_measured_fraction_theta_max 0.996
_diffrn_measurement_device_type 'Bruker APEX-II CCD'
_diffrn_measurement_method '\f and \w scans'
_diffrn_radiation_type CuK\a
_diffrn_radiation_wavelength 1.54178
_diffrn_reflns_av_R_equivalents 0.0479
_diffrn_reflns_av_unetI/netI 0.0276
_diffrn_reflns_Laue_measured_fraction_full 0.999
_diffrn_reflns_Laue_measured_fraction_max 0.996
_diffrn_reflns_limit_h_max 9
_diffrn_reflns_limit_h_min -9
_diffrn_reflns_limit_k_max 12
_diffrn_reflns_limit_k_min -11
_diffrn_reflns_limit_l_max 20
_diffrn_reflns_limit_l_min -20
_diffrn_reflns_number 43193
_diffrn_reflns_point_group_measured_fraction_full 0.968
_diffrn_reflns_point_group_measured_fraction_max 0.963
_diffrn_reflns_theta_full 67.000
_diffrn_reflns_theta_max 68.626
_diffrn_reflns_theta_min 2.549
_diffrn_source 'microfocus rotating anode'
_exptl_absorpt_coefficient_mu 0.985
_exptl_absorpt_correction_T_max 0.929
_exptl_absorpt_correction_T_min 0.754
_exptl_absorpt_correction_type multi-scan
_exptl_absorpt_process_details SADABS
_exptl_crystal_colour colorless
_exptl_crystal_density_diffrn 1.376
_exptl_crystal_description plate
_exptl_crystal_F_000 640
_exptl_crystal_size_max 0.060
_exptl_crystal_size_mid 0.040
_exptl_crystal_size_min 0.030
_refine_diff_density_max 0.281
_refine_diff_density_min -0.246
_refine_diff_density_rms 0.053
_refine_ls_abs_structure_details
; 
 Flack x determined using 2239 quotients [(I+)-(I-)]/[(I+)+(I-)] 
 (Parsons, Flack and Wagner, Acta Cryst. B69 (2013) 249-259). 
;
_refine_ls_abs_structure_Flack 0.04(4)
_refine_ls_extinction_method none
_refine_ls_goodness_of_fit_ref 1.057
_refine_ls_hydrogen_treatment constr
_refine_ls_matrix_type full
_refine_ls_number_parameters 387
_refine_ls_number_reflns 5190
_refine_ls_number_restraints 1
_refine_ls_restrained_S_all 1.057
_refine_ls_R_factor_all 0.0394
_refine_ls_R_factor_gt 0.0386
_refine_ls_shift/su_max 0.000
_refine_ls_shift/su_mean 0.000
_refine_ls_structure_factor_coef Fsqd
_refine_ls_weighting_details 'w=1/[\s^2^(Fo^2^)+(0.0714P)^2^+0.3597P] where P=(Fo^2^+2Fc^2^)/3'
_refine_ls_weighting_scheme calc
_refine_ls_wR_factor_gt 0.1050
_refine_ls_wR_factor_ref 0.1056
_reflns_Friedel_coverage 0.826
_reflns_Friedel_fraction_full 0.934
_reflns_Friedel_fraction_max 0.925
_reflns_number_gt 5080
_reflns_number_total 5190
_reflns_threshold_expression 'I > 2\s(I)'
_cod_data_source_file oc6b00214_si_009.cif
_cod_data_source_block azide6e
_cod_original_sg_symbol_H-M 'P 21'
_cod_database_code 4516773
_shelx_shelxl_version_number 2014/7
_shelx_space_group_comment
; 
The symmetry employed for this shelxl refinement is uniquely defined 
by the following loop, which should always be used as a source of 
symmetry information in preference to the above space-group names. 
They are only intended as comments. 
;
_shelx_estimated_absorpt_t_min 0.943
_shelx_estimated_absorpt_t_max 0.971

loop_
_space_group_symop_operation_xyz
'x, y, z'
'-x, y+1/2, -z'

loop_
_atom_site_label
_atom_site_type_symbol
_atom_site_fract_x
_atom_site_fract_y
_atom_site_fract_z
_atom_site_U_iso_or_equiv
_atom_site_adp_type
_atom_site_occupancy
_atom_site_site_symmetry_order
_atom_site_calc_flag
_atom_site_refinement_flags_posn
_atom_site_refinement_flags_adp
C1 C 0.7167(3) 0.5254(3) 0.18263(16) 0.0255(6) Uani 1 1 d . .
C2 C 0.5629(3) 0.5278(3) 0.23432(15) 0.0236(5) Uani 1 1 d . .
H2 H 0.6043 0.5628 0.2854 0.028 Uiso 1 1 calc R U
C3 C 0.3761(3) 0.3622(3) 0.27831(16) 0.0269(6) Uani 1 1 d . .
C4 C 0.2885(3) 0.5847(3) 0.27847(15) 0.0242(5) Uani 1 1 d . .
H4 H 0.1764 0.6209 0.2616 0.029 Uiso 1 1 calc R U
C5 C 0.4017(3) 0.5990(3) 0.21071(15) 0.0244(6) Uani 1 1 d . .
H5 H 0.4302 0.6904 0.2055 0.029 Uiso 1 1 calc R U
C6 C 0.3074(4) 0.5560(3) 0.13551(16) 0.0301(6) Uani 1 1 d . .
H6A H 0.3725 0.5794 0.0914 0.045 Uiso 1 1 calc R U
H6B H 0.1969 0.5969 0.1308 0.045 Uiso 1 1 calc R U
H6C H 0.2927 0.4641 0.1364 0.045 Uiso 1 1 calc R U
C7 C 0.3430(3) 0.6478(3) 0.35620(15) 0.0238(5) Uani 1 1 d . .
H7 H 0.4496 0.6073 0.3769 0.029 Uiso 1 1 calc R U
C8 C 0.3759(3) 0.7883(3) 0.34358(15) 0.0240(5) Uani 1 1 d . .
H8A H 0.4636 0.7951 0.3055 0.029 Uiso 1 1 calc R U
H8B H 0.2718 0.8252 0.3192 0.029 Uiso 1 1 calc R U
C9 C 0.4303(3) 0.8717(3) 0.41237(15) 0.0244(5) Uani 1 1 d . .
C10 C 0.3499(4) 0.9116(3) 0.53426(16) 0.0282(6) Uani 1 1 d . .
C11 C 0.5594(3) 0.8144(3) 0.47178(15) 0.0245(5) Uani 1 1 d . .
H11 H 0.5396 0.7214 0.4753 0.029 Uiso 1 1 calc R U
C12 C 0.7461(3) 0.8381(3) 0.46106(15) 0.0260(6) Uani 1 1 d . .
H12 H 0.7694 0.9306 0.4656 0.031 Uiso 1 1 calc R U
C13 C 0.7846(3) 0.7941(3) 0.38138(15) 0.0254(5) Uani 1 1 d . .
H13 H 0.7454 0.7126 0.3662 0.030 Uiso 1 1 calc R U
C14 C 0.8689(3) 0.8591(3) 0.33023(16) 0.0254(6) Uani 1 1 d . .
C15 C 0.8966(3) 0.8003(3) 0.25378(15) 0.0244(5) Uani 1 1 d . .
C16 C 0.7698(3) 0.6587(3) 0.15818(15) 0.0259(6) Uani 1 1 d . .
H16 H 0.8908 0.6546 0.1456 0.031 Uiso 1 1 calc R U
C17 C 0.6732(4) 0.7246(3) 0.09098(16) 0.0307(6) Uani 1 1 d . .
H17A H 0.6381 0.6613 0.0514 0.037 Uiso 1 1 calc R U
H17B H 0.5704 0.7640 0.1098 0.037 Uiso 1 1 calc R U
C18 C 0.7796(4) 0.8252(4) 0.0548(2) 0.0406(7) Uani 1 1 d . .
H18A H 0.8166 0.8870 0.0942 0.061 Uiso 1 1 calc R U
H18B H 0.7127 0.8679 0.0135 0.061 Uiso 1 1 calc R U
H18C H 0.8781 0.7857 0.0335 0.061 Uiso 1 1 calc R U
C19 C 0.6872(4) 0.4327(3) 0.11397(17) 0.0301(6) Uani 1 1 d . .
H19A H 0.6409 0.3534 0.1342 0.036 Uiso 1 1 calc R U
H19B H 0.5997 0.4695 0.0779 0.036 Uiso 1 1 calc R U
C20 C 0.8366(4) 0.3993(3) 0.06831(18) 0.0347(6) Uani 1 1 d . .
C21 C 0.2052(3) 0.6236(3) 0.41299(15) 0.0268(6) Uani 1 1 d . .
H21A H 0.2467 0.6479 0.4651 0.040 Uiso 1 1 calc R U
H21B H 0.1758 0.5338 0.4123 0.040 Uiso 1 1 calc R U
H21C H 0.1054 0.6738 0.3978 0.040 Uiso 1 1 calc R U
C22 C 0.4775(3) 1.0024(3) 0.38554(16) 0.0275(6) Uani 1 1 d . .
H22A H 0.3816 1.0401 0.3561 0.041 Uiso 1 1 calc R U
H22B H 0.5735 0.9964 0.3528 0.041 Uiso 1 1 calc R U
H22C H 0.5078 1.0554 0.4305 0.041 Uiso 1 1 calc R U
C23 C 0.8540(3) 0.7670(3) 0.52366(16) 0.0305(6) Uani 1 1 d . .
H23A H 0.8412 0.6758 0.5158 0.046 Uiso 1 1 calc R U
H23B H 0.8169 0.7896 0.5747 0.046 Uiso 1 1 calc R U
H23C H 0.9724 0.7903 0.5202 0.046 Uiso 1 1 calc R U
C24 C 0.9492(4) 0.9870(3) 0.34377(17) 0.0304(6) Uani 1 1 d . .
H24A H 0.8629 1.0528 0.3377 0.046 Uiso 1 1 calc R U
H24B H 1.0349 1.0007 0.3062 0.046 Uiso 1 1 calc R U
H24C H 1.0018 0.9905 0.3961 0.046 Uiso 1 1 calc R U
C25 C 0.4618(5) 1.0543(4) 0.1221(2) 0.0453(8) Uani 1 1 d . .
C26 C 0.6046(5) 1.0669(4) 0.1825(2) 0.0484(9) Uani 1 1 d . .
H26A H 0.7089 1.0858 0.1574 0.073 Uiso 1 1 calc R U
H26B H 0.6177 0.9875 0.2112 0.073 Uiso 1 1 calc R U
H26C H 0.5798 1.1353 0.2181 0.073 Uiso 1 1 calc R U
C27 C 0.2933(6) 1.0312(5) 0.1503(3) 0.0630(12) Uani 1 1 d . .
H27A H 0.2083 1.0429 0.1078 0.095 Uiso 1 1 calc R U
H27B H 0.2723 1.0907 0.1919 0.095 Uiso 1 1 calc R U
H27C H 0.2873 0.9447 0.1698 0.095 Uiso 1 1 calc R U
N1 N 0.8669(3) 0.4872(2) 0.23344(14) 0.0287(5) Uani 1 1 d . .
N2 N 0.8680(3) 0.3799(3) 0.26107(14) 0.0312(5) Uani 1 1 d . .
N3 N 0.8876(4) 0.2851(3) 0.28937(19) 0.0454(7) Uani 1 1 d . .
O1 O 0.7595(2) 0.73581(18) 0.22737(10) 0.0250(4) Uani 1 1 d . .
O2 O 0.5207(2) 0.39615(19) 0.24739(11) 0.0280(4) Uani 1 1 d . .
O3 O 0.2626(2) 0.44984(19) 0.29325(11) 0.0274(4) Uani 1 1 d . .
O4 O 0.3490(3) 0.2531(2) 0.29021(13) 0.0335(5) Uani 1 1 d . .
O5 O 0.2874(2) 0.89047(19) 0.46255(11) 0.0270(4) Uani 1 1 d . .
O6 O 0.5129(2) 0.8740(2) 0.54304(11) 0.0282(4) Uani 1 1 d . .
O7 O 0.2755(3) 0.9586(2) 0.58472(12) 0.0347(5) Uani 1 1 d . .
O8 O 1.0235(2) 0.8103(2) 0.21953(11) 0.0296(4) Uani 1 1 d . .
O9 O 0.4866(4) 1.0607(4) 0.05433(16) 0.0659(9) Uani 1 1 d . .
F1 F 0.9163(2) 0.5004(2) 0.04166(11) 0.0409(4) Uani 1 1 d . .
F2 F 0.7852(2) 0.3308(2) 0.00662(11) 0.0447(5) Uani 1 1 d . .
F3 F 0.9522(2) 0.3308(2) 0.10807(12) 0.0488(5) Uani 1 1 d . .

loop_
_atom_site_aniso_label
_atom_site_aniso_U_11
_atom_site_aniso_U_22
_atom_site_aniso_U_33
_atom_site_aniso_U_23
_atom_site_aniso_U_13
_atom_site_aniso_U_12
C1 0.0238(12) 0.0254(15) 0.0277(13) 0.0009(11) 0.0035(10) 0.0033(11)
C2 0.0241(12) 0.0207(13) 0.0263(12) 0.0013(10) 0.0029(9) 0.0005(10)
C3 0.0278(13) 0.0258(16) 0.0273(12) -0.0018(11) 0.0023(10) -0.0013(11)
C4 0.0231(12) 0.0202(13) 0.0293(13) 0.0015(10) 0.0015(9) 0.0016(10)
C5 0.0249(13) 0.0234(15) 0.0247(12) -0.0019(10) 0.0000(10) 0.0007(11)
C6 0.0296(13) 0.0330(16) 0.0273(13) -0.0014(11) -0.0013(10) 0.0011(11)
C7 0.0230(11) 0.0236(14) 0.0249(12) 0.0022(10) 0.0020(9) 0.0024(10)
C8 0.0236(11) 0.0235(14) 0.0249(12) 0.0011(10) 0.0012(9) 0.0018(10)
C9 0.0226(12) 0.0231(14) 0.0278(12) -0.0005(11) 0.0036(9) 0.0021(10)
C10 0.0303(13) 0.0266(15) 0.0278(13) 0.0007(11) 0.0025(10) -0.0018(11)
C11 0.0263(12) 0.0219(14) 0.0253(12) -0.0008(10) 0.0006(9) -0.0001(11)
C12 0.0253(12) 0.0263(15) 0.0262(12) -0.0005(10) 0.0004(10) 0.0001(10)
C13 0.0227(11) 0.0228(14) 0.0301(13) -0.0011(10) -0.0030(9) 0.0025(10)
C14 0.0209(11) 0.0240(15) 0.0311(13) -0.0002(10) -0.0008(9) 0.0032(10)
C15 0.0266(12) 0.0165(13) 0.0300(13) 0.0056(10) -0.0009(10) 0.0019(10)
C16 0.0266(12) 0.0250(15) 0.0264(12) -0.0023(11) 0.0030(10) 0.0005(11)
C17 0.0323(14) 0.0302(16) 0.0296(14) 0.0015(11) 0.0005(11) -0.0006(12)
C18 0.0405(16) 0.042(2) 0.0395(16) 0.0122(14) 0.0050(12) 0.0019(15)
C19 0.0304(14) 0.0295(16) 0.0309(13) -0.0049(11) 0.0050(11) 0.0003(11)
C20 0.0348(14) 0.0353(18) 0.0345(14) -0.0065(13) 0.0065(11) 0.0007(13)
C21 0.0273(13) 0.0250(15) 0.0283(13) 0.0019(11) 0.0036(10) 0.0017(10)
C22 0.0308(13) 0.0226(15) 0.0292(13) 0.0002(11) 0.0025(10) 0.0019(11)
C23 0.0255(12) 0.0378(17) 0.0282(13) -0.0019(12) 0.0001(10) 0.0020(12)
C24 0.0302(13) 0.0249(15) 0.0364(14) -0.0006(12) 0.0030(11) -0.0006(11)
C25 0.060(2) 0.037(2) 0.0387(17) 0.0071(14) 0.0036(15) 0.0077(16)
C26 0.059(2) 0.041(2) 0.0450(18) -0.0035(15) 0.0023(15) 0.0114(17)
C27 0.069(3) 0.070(3) 0.051(2) -0.011(2) 0.0044(18) -0.023(2)
N1 0.0255(11) 0.0264(14) 0.0343(12) 0.0014(10) 0.0028(9) 0.0007(9)
N2 0.0271(11) 0.0280(15) 0.0382(13) 0.0023(11) 0.0009(9) 0.0039(10)
N3 0.0420(15) 0.0337(18) 0.0598(18) 0.0102(14) -0.0050(13) 0.0040(12)
O1 0.0249(9) 0.0242(10) 0.0260(9) -0.0011(7) 0.0020(7) 0.0001(7)
O2 0.0283(9) 0.0212(10) 0.0350(9) 0.0026(8) 0.0057(7) 0.0014(8)
O3 0.0277(10) 0.0217(10) 0.0330(9) -0.0002(8) 0.0053(7) -0.0003(8)
O4 0.0390(11) 0.0219(11) 0.0401(11) 0.0010(8) 0.0072(9) -0.0029(8)
O5 0.0251(9) 0.0284(11) 0.0277(9) -0.0031(8) 0.0029(7) 0.0017(8)
O6 0.0265(9) 0.0320(11) 0.0262(9) -0.0032(8) 0.0022(7) 0.0017(8)
O7 0.0319(10) 0.0394(13) 0.0332(10) -0.0062(9) 0.0057(8) 0.0004(9)
O8 0.0246(9) 0.0321(11) 0.0324(9) 0.0001(8) 0.0043(7) -0.0021(8)
O9 0.0633(17) 0.093(3) 0.0407(14) 0.0169(15) 0.0009(12) 0.0150(17)
F1 0.0394(9) 0.0431(11) 0.0415(10) -0.0090(8) 0.0144(7) -0.0061(8)
F2 0.0465(10) 0.0455(12) 0.0432(10) -0.0184(9) 0.0104(8) -0.0039(9)
F3 0.0463(11) 0.0520(13) 0.0488(11) -0.0044(9) 0.0084(8) 0.0218(9)

loop_
_atom_type_symbol
_atom_type_description
_atom_type_scat_dispersion_real
_atom_type_scat_dispersion_imag
_atom_type_scat_source
C C 0.0181 0.0091 'International Tables Vol C Tables 4.2.6.8 and 6.1.1.4'
H H 0.0000 0.0000 'International Tables Vol C Tables 4.2.6.8 and 6.1.1.4'
N N 0.0311 0.0180 'International Tables Vol C Tables 4.2.6.8 and 6.1.1.4'
O O 0.0492 0.0322 'International Tables Vol C Tables 4.2.6.8 and 6.1.1.4'
F F 0.0727 0.0534 'International Tables Vol C Tables 4.2.6.8 and 6.1.1.4'

loop_
_geom_angle_atom_site_label_1
_geom_angle_atom_site_label_2
_geom_angle_atom_site_label_3
_geom_angle
N1 C1 C16 100.8(2)
N1 C1 C19 111.3(2)
C16 C1 C19 113.6(2)
N1 C1 C2 107.0(2)
C16 C1 C2 112.3(2)
C19 C1 C2 111.2(2)
O2 C2 C5 108.5(2)
O2 C2 C1 105.7(2)
C5 C2 C1 122.0(2)
O2 C2 H2 106.6
C5 C2 H2 106.6
C1 C2 H2 106.6
O4 C3 O3 120.7(3)
O4 C3 O2 119.5(3)
O3 C3 O2 119.8(3)
O3 C4 C5 109.0(2)
O3 C4 C7 107.7(2)
C5 C4 C7 118.7(2)
O3 C4 H4 107.0
C5 C4 H4 107.0
C7 C4 H4 107.0
C2 C5 C4 105.5(2)
C2 C5 C6 116.4(2)
C4 C5 C6 110.0(2)
C2 C5 H5 108.2
C4 C5 H5 108.2
C6 C5 H5 108.2
C5 C6 H6A 109.5
C5 C6 H6B 109.5
H6A C6 H6B 109.5
C5 C6 H6C 109.5
H6A C6 H6C 109.5
H6B C6 H6C 109.5
C8 C7 C21 112.9(2)
C8 C7 C4 109.7(2)
C21 C7 C4 108.2(2)
C8 C7 H7 108.6
C21 C7 H7 108.6
C4 C7 H7 108.6
C9 C8 C7 119.6(2)
C9 C8 H8A 107.4
C7 C8 H8A 107.4
C9 C8 H8B 107.4
C7 C8 H8B 107.4
H8A C8 H8B 106.9
O5 C9 C22 105.6(2)
O5 C9 C8 110.1(2)
C22 C9 C8 110.6(2)
O5 C9 C11 99.48(19)
C22 C9 C11 113.5(2)
C8 C9 C11 116.4(2)
O7 C10 O5 125.5(3)
O7 C10 O6 123.4(3)
O5 C10 O6 111.1(2)
O6 C11 C12 109.1(2)
O6 C11 C9 101.9(2)
C12 C11 C9 118.1(2)
O6 C11 H11 109.1
C12 C11 H11 109.1
C9 C11 H11 109.1
C13 C12 C11 108.1(2)
C13 C12 C23 111.2(2)
C11 C12 C23 109.9(2)
C13 C12 H12 109.2
C11 C12 H12 109.2
C23 C12 H12 109.2
C14 C13 C12 125.9(3)
C14 C13 H13 117.0
C12 C13 H13 117.0
C13 C14 C15 118.7(3)
C13 C14 C24 125.7(3)
C15 C14 C24 115.5(2)
O8 C15 O1 124.2(3)
O8 C15 C14 124.8(2)
O1 C15 C14 110.9(2)
O1 C16 C17 108.8(2)
O1 C16 C1 104.9(2)
C17 C16 C1 119.6(2)
O1 C16 H16 107.6
C17 C16 H16 107.6
C1 C16 H16 107.6
C18 C17 C16 111.5(2)
C18 C17 H17A 109.3
C16 C17 H17A 109.3
C18 C17 H17B 109.3
C16 C17 H17B 109.3
H17A C17 H17B 108.0
C17 C18 H18A 109.5
C17 C18 H18B 109.5
H18A C18 H18B 109.5
C17 C18 H18C 109.5
H18A C18 H18C 109.5
H18B C18 H18C 109.5
C20 C19 C1 117.5(2)
C20 C19 H19A 107.9
C1 C19 H19A 107.9
C20 C19 H19B 107.9
C1 C19 H19B 107.9
H19A C19 H19B 107.2
F3 C20 F2 106.9(3)
F3 C20 F1 106.7(3)
F2 C20 F1 106.6(2)
F3 C20 C19 113.4(3)
F2 C20 C19 109.4(2)
F1 C20 C19 113.4(3)
C7 C21 H21A 109.5
C7 C21 H21B 109.5
H21A C21 H21B 109.5
C7 C21 H21C 109.5
H21A C21 H21C 109.5
H21B C21 H21C 109.5
C9 C22 H22A 109.5
C9 C22 H22B 109.5
H22A C22 H22B 109.5
C9 C22 H22C 109.5
H22A C22 H22C 109.5
H22B C22 H22C 109.5
C12 C23 H23A 109.5
C12 C23 H23B 109.5
H23A C23 H23B 109.5
C12 C23 H23C 109.5
H23A C23 H23C 109.5
H23B C23 H23C 109.5
C14 C24 H24A 109.5
C14 C24 H24B 109.5
H24A C24 H24B 109.5
C14 C24 H24C 109.5
H24A C24 H24C 109.5
H24B C24 H24C 109.5
O9 C25 C27 122.3(4)
O9 C25 C26 121.0(4)
C27 C25 C26 116.7(3)
C25 C26 H26A 109.5
C25 C26 H26B 109.5
H26A C26 H26B 109.5
C25 C26 H26C 109.5
H26A C26 H26C 109.5
H26B C26 H26C 109.5
C25 C27 H27A 109.5
C25 C27 H27B 109.5
H27A C27 H27B 109.5
C25 C27 H27C 109.5
H27A C27 H27C 109.5
H27B C27 H27C 109.5
N2 N1 C1 117.7(2)
N3 N2 N1 172.0(3)
C15 O1 C16 118.9(2)
C3 O2 C2 121.9(2)
C3 O3 C4 122.8(2)
C10 O5 C9 108.2(2)
C10 O6 C11 108.6(2)

loop_
_geom_bond_atom_site_label_1
_geom_bond_atom_site_label_2
_geom_bond_distance
C1 N1 1.502(3)
C1 C16 1.541(4)
C1 C19 1.552(4)
C1 C2 1.558(4)
C2 O2 1.455(3)
C2 C5 1.525(4)
C2 H2 1.0000
C3 O4 1.196(4)
C3 O3 1.331(4)
C3 O2 1.346(3)
C4 O3 1.468(3)
C4 C5 1.528(4)
C4 C7 1.546(4)
C4 H4 1.0000
C5 C6 1.539(4)
C5 H5 1.0000
C6 H6A 0.9800
C6 H6B 0.9800
C6 H6C 0.9800
C7 C8 1.529(4)
C7 C21 1.536(4)
C7 H7 1.0000
C8 C9 1.529(4)
C8 H8A 0.9900
C8 H8B 0.9900
C9 O5 1.484(3)
C9 C22 1.515(4)
C9 C11 1.540(4)
C10 O7 1.194(4)
C10 O5 1.334(3)
C10 O6 1.357(3)
C11 O6 1.455(3)
C11 C12 1.528(4)
C11 H11 1.0000
C12 C13 1.507(4)
C12 C23 1.544(4)
C12 H12 1.0000
C13 C14 1.334(4)
C13 H13 0.9500
C14 C15 1.493(4)
C14 C24 1.511(4)
C15 O8 1.205(3)
C15 O1 1.347(3)
C16 O1 1.459(3)
C16 C17 1.530(4)
C16 H16 1.0000
C17 C18 1.518(4)
C17 H17A 0.9900
C17 H17B 0.9900
C18 H18A 0.9800
C18 H18B 0.9800
C18 H18C 0.9800
C19 C20 1.508(4)
C19 H19A 0.9900
C19 H19B 0.9900
C20 F3 1.334(4)
C20 F2 1.338(4)
C20 F1 1.340(4)
C21 H21A 0.9800
C21 H21B 0.9800
C21 H21C 0.9800
C22 H22A 0.9800
C22 H22B 0.9800
C22 H22C 0.9800
C23 H23A 0.9800
C23 H23B 0.9800
C23 H23C 0.9800
C24 H24A 0.9800
C24 H24B 0.9800
C24 H24C 0.9800
C25 O9 1.206(5)
C25 C27 1.474(6)
C25 C26 1.509(5)
C26 H26A 0.9800
C26 H26B 0.9800
C26 H26C 0.9800
C27 H27A 0.9800
C27 H27B 0.9800
C27 H27C 0.9800
N1 N2 1.234(4)
N2 N3 1.126(4)
